data_1533144
loop_
_publ_author_name
'Emirdag-Eanes, M.'
'Kolis, J.W.'

_publ_section_title
;
 Hydrothermal synthesis, characterization and magnetic properties of Na V
 Ge2 O6 and Li V Ge2 O6
;
_journal_name_full 'Materials Research Bulletin'
_journal_page_first 1557
_journal_page_last 1567
_journal_volume 39
_journal_year 2004
_chemical_formula_sum 'Ge2 Na O6 V'
_chemical_name_systematic 'Na (V Ge2 O6)'
_space_group_IT_number 15
_symmetry_space_group_name_Hall '-C 2yc'
_symmetry_space_group_name_H-M 'C 1 2/c 1'
_cell_angle_alpha 90
_cell_angle_beta 106.403
_cell_angle_gamma 90
_cell_formula_units_Z 4
_cell_length_a 9.96
_cell_length_b 8.853
_cell_length_c 5.486
_cell_volume 464.045
_citation_journal_id_ASTM MRBUAC
_cod_data_source_file Emirdag-Eanes_MRBUAC_2004_1924.cif
_cod_data_source_block Ge2Na1O6V1
_cod_original_cell_volume 464.0446
_cod_original_formula_sum 'Ge2 Na1 O6 V1'
_cod_database_code 1533144

loop_
_symmetry_equiv_pos_as_xyz
x,y,z
-x,y,-z+1/2
-x,-y,-z
x,-y,z-1/2
x+1/2,y+1/2,z
-x+1/2,y+1/2,-z+1/2
-x+1/2,-y+1/2,-z
x+1/2,-y+1/2,z-1/2

loop_
_atom_site_label
_atom_site_type_symbol
_atom_site_fract_x
_atom_site_fract_y
_atom_site_fract_z
_atom_site_occupancy
_atom_site_U_iso_or_equiv
O3 O-2 0.1385 0.2711 0.1851 1 0.0
Na1 Na+1 0 0.8055 0.25 1 0.0
Ge1 Ge+4 0.21132 0.09549 0.26727 1 0.0
V1 V+3 0 0.40824 0.25 1 0.0
O1 O-2 0.3932 0.0829 0.3655 1 0.0
O2 O-2 0.1393 0.0154 0.4938 1 0.0
